data_4305969
loop_
_publ_author_name
'Hyojong Yoo'
'Chad A. Mirkin'
'Antonio G. DiPasquale'
'Arnold L. Rheingold'
'Charlotte L. Stern'

_publ_section_title
;
Reversible CO-Induced Chloride Shuttling in RhI Tweezer Complexes Containing
Urea-Functionalized Hemilabile Ligands
;
_journal_name_full 'Inorganic Chemistry'
_journal_page_first 9727
_journal_page_last 9729
_journal_paper_doi 10.1021/ic8008909
_journal_volume 47
_journal_year 2008
_chemical_formula_sum 'C58 H46 B F16 N4 O2 P2 Rh S2'
_chemical_formula_weight 1374.77
_chemical_name_common HJ207
_chemical_name_systematic
;
 ?
;
_space_group.centring_type P

_space_group_IT_number 2
_space_group.IT_number 2

_symmetry_cell_setting triclinic
_symmetry_space_group_name_Hall '-P 1'
_symmetry_space_group_name_H-M 'P -1'
_atom_sites_solution_hydrogens geom
_atom_sites_solution_primary patterson
_atom_sites_solution_secondary difmap
_audit_creation_method SHELXL-97
_cell_angle_alpha 89.143(2)
_cell_angle_beta 89.683(2)
_cell_angle_gamma 79.915(2)
_cell_formula_units_Z 2
_cell_length_a 10.9350(15)
_cell_length_b 14.712(2)
_cell_length_c 18.152(2)
_cell_measurement_reflns_used 9773
_cell_measurement_temperature 100(2)
_cell_measurement_theta_max 0.00
_cell_measurement_theta_min 0.00
_cell_volume 2874.8(6)
_computing_cell_refinement 'Bruker SMART'
_computing_data_collection 'Bruker SMART'
_computing_data_reduction 'Bruker SAINT'
_computing_molecular_graphics ORTEP-32
_computing_publication_material WinGX
_computing_structure_refinement SHELXL-97
_computing_structure_solution DIRDIF-99
_diffrn_ambient_temperature 100(2)
_diffrn_measured_fraction_theta_full 0.994
_diffrn_measured_fraction_theta_max 0.908
_diffrn_measurement_device_type 'CCD area detector'
_diffrn_measurement_method 'phi and omega scans'
_diffrn_radiation_monochromator graphite
_diffrn_radiation_source 'fine-focus sealed tube'
_diffrn_radiation_type MoK\a
_diffrn_radiation_wavelength 0.71073
_diffrn_reflns_av_R_equivalents 0.0246
_diffrn_reflns_av_sigmaI/netI 0.0294
_diffrn_reflns_limit_h_max 14
_diffrn_reflns_limit_h_min -14
_diffrn_reflns_limit_k_max 19
_diffrn_reflns_limit_k_min -19
_diffrn_reflns_limit_l_max 24
_diffrn_reflns_limit_l_min -23
_diffrn_reflns_number 36714
_diffrn_reflns_theta_full 25.00
_diffrn_reflns_theta_max 28.28
_diffrn_reflns_theta_min 1.79
_exptl_absorpt_coefficient_mu 0.525
_exptl_absorpt_correction_T_max 0.9592
_exptl_absorpt_correction_T_min 0.9397
_exptl_absorpt_correction_type multi-scan
_exptl_absorpt_process_details SADABS
_exptl_crystal_colour yellow
_exptl_crystal_density_diffrn 1.588
_exptl_crystal_density_method 'not measured'
_exptl_crystal_description plate
_exptl_crystal_F_000 1388
_exptl_crystal_size_max 0.12
_exptl_crystal_size_mid 0.08
_exptl_crystal_size_min 0.08
_refine_diff_density_max 1.066
_refine_diff_density_min -0.635
_refine_diff_density_rms 0.069
_refine_ls_extinction_method none
_refine_ls_goodness_of_fit_ref 1.045
_refine_ls_hydrogen_treatment constr
_refine_ls_matrix_type full
_refine_ls_number_parameters 775
_refine_ls_number_reflns 12952
_refine_ls_number_restraints 0
_refine_ls_restrained_S_all 1.045
_refine_ls_R_factor_all 0.0388
_refine_ls_R_factor_gt 0.0324
_refine_ls_shift/su_max 0.001
_refine_ls_shift/su_mean 0.000
_refine_ls_structure_factor_coef Fsqd
_refine_ls_weighting_details 'calc w=1/[\s^2^(Fo^2^)+(0.0387P)^2^+2.3876P] where P=(Fo^2^+2Fc^2^)/3'
_refine_ls_weighting_scheme calc
_refine_ls_wR_factor_gt 0.0802
_refine_ls_wR_factor_ref 0.0842
_reflns_number_gt 11270
_reflns_number_total 12952
_reflns_threshold_expression >2sigma(I)
_cod_data_source_file ic8008909_si_002_1.cif
_cod_data_source_block mir116
_cod_depositor_comments
;
The following automatic conversions were performed:
'_symmetry_cell_setting' value 'Triclinic' changed to 'triclinic'
according to '/home/saulius/struct/CIF-dictionaries/cif_core.dic'
dictionary named 'cif_core.dic' version 2.4.1 from 2010-06-29.

Automatic conversion script
Id: cif_fix_enum 1527 2010-12-29 10:47:43Z saulius 

The following automatic conversions were performed:

'_space_group.centring_type' value 'primitive' was replaced with the
value 'P' as specified in the replacement file
'/home/antanas/src/cod-tools/trunk/data/replacement-values/replacement_values.lst'.

Automatic conversion script
Id: cif_fix_values 5642 2017-10-24 12:04:52Z antanas 
;
_cod_database_code 4305969

loop_
_symmetry_equiv_pos_as_xyz
'x, y, z'
'-x, -y, -z'

loop_
_atom_site_label
_atom_site_type_symbol
_atom_site_fract_x
_atom_site_fract_y
_atom_site_fract_z
_atom_site_U_iso_or_equiv
_atom_site_adp_type
_atom_site_occupancy
_atom_site_symmetry_multiplicity
_atom_site_calc_flag
_atom_site_refinement_flags
_atom_site_disorder_assembly
_atom_site_disorder_group
C1 C 0.23128(17) 0.04370(14) 0.16525(11) 0.0184(4) Uani 1 1 d . . .
C2 C 0.28423(18) 0.00250(15) 0.10084(11) 0.0220(4) Uani 1 1 d . . .
H2 H 0.2808 -0.0604 0.0915 0.026 Uiso 1 1 calc R . .
C3 C 0.34204(19) 0.05369(18) 0.05037(12) 0.0295(5) Uani 1 1 d . . .
H3 H 0.3772 0.0259 0.0064 0.035 Uiso 1 1 calc R . .
C4 C 0.3481(2) 0.14490(18) 0.06430(14) 0.0338(6) Uani 1 1 d . . .
H4 H 0.3878 0.1795 0.0299 0.041 Uiso 1 1 calc R . .
C5 C 0.2970(2) 0.18608(17) 0.12780(15) 0.0327(5) Uani 1 1 d . . .
H5 H 0.3019 0.2487 0.1370 0.039 Uiso 1 1 calc R . .
C6 C 0.23824(19) 0.13585(15) 0.17850(12) 0.0239(4) Uani 1 1 d . . .
H6 H 0.2029 0.1644 0.2221 0.029 Uiso 1 1 calc R . .
C7 C 0.07592(17) -0.09237(14) 0.17576(10) 0.0168(4) Uani 1 1 d . . .
C8 C 0.01051(18) -0.05188(15) 0.11412(11) 0.0204(4) Uani 1 1 d . . .
H8 H 0.0176 0.0092 0.0994 0.024 Uiso 1 1 calc R . .
C9 C -0.0645(2) -0.10000(17) 0.07425(12) 0.0263(5) Uani 1 1 d . . .
H9 H -0.1103 -0.0712 0.0333 0.032 Uiso 1 1 calc R . .
C10 C -0.0727(2) -0.19015(16) 0.09410(12) 0.0273(5) Uani 1 1 d . . .
H10 H -0.1242 -0.2231 0.0669 0.033 Uiso 1 1 calc R . .
C11 C -0.0056(2) -0.23196(16) 0.15350(12) 0.0260(5) Uani 1 1 d . . .
H11 H -0.0095 -0.2943 0.1662 0.031 Uiso 1 1 calc R . .
C12 C 0.06770(19) -0.18322(14) 0.19488(11) 0.0212(4) Uani 1 1 d . . .
H12 H 0.1122 -0.2120 0.2362 0.025 Uiso 1 1 calc R . .
C13 C 0.28963(18) -0.10284(14) 0.27140(11) 0.0198(4) Uani 1 1 d . . .
H13A H 0.2604 -0.1560 0.2955 0.024 Uiso 1 1 calc R . .
H13B H 0.3480 -0.1264 0.2314 0.024 Uiso 1 1 calc R . .
C14 C 0.35458(18) -0.05198(15) 0.32725(11) 0.0217(4) Uani 1 1 d . . .
H14A H 0.3887 -0.0012 0.3028 0.026 Uiso 1 1 calc R . .
H14B H 0.4237 -0.0947 0.3508 0.026 Uiso 1 1 calc R . .
C15 C 0.30459(18) 0.08391(14) 0.43653(11) 0.0190(4) Uani 1 1 d . . .
C16 C 0.30238(19) 0.08867(14) 0.51271(11) 0.0204(4) Uani 1 1 d . . .
H16 H 0.2708 0.0428 0.5407 0.024 Uiso 1 1 calc R . .
C17 C 0.34545(19) 0.15911(14) 0.54883(11) 0.0208(4) Uani 1 1 d . . .
H17 H 0.3418 0.1622 0.6011 0.025 Uiso 1 1 calc R . .
C18 C 0.39416(18) 0.22535(14) 0.50799(11) 0.0195(4) Uani 1 1 d . . .
C19 C 0.3979(2) 0.22007(15) 0.43102(11) 0.0230(4) Uani 1 1 d . . .
H19 H 0.4323 0.2646 0.4030 0.028 Uiso 1 1 calc R . .
C20 C 0.35205(19) 0.15074(15) 0.39544(11) 0.0223(4) Uani 1 1 d . . .
H20 H 0.3529 0.1486 0.3432 0.027 Uiso 1 1 calc R . .
C21 C 0.46532(18) 0.30889(14) 0.61225(11) 0.0183(4) Uani 1 1 d . . .
C22 C 0.57488(18) 0.40613(14) 0.68713(11) 0.0182(4) Uani 1 1 d . . .
C23 C 0.56538(19) 0.36312(14) 0.75548(11) 0.0206(4) Uani 1 1 d . . .
H23 H 0.5056 0.3243 0.7633 0.025 Uiso 1 1 calc R . .
C24 C 0.6449(2) 0.37801(14) 0.81198(11) 0.0229(4) Uani 1 1 d . . .
C25 C 0.7313(2) 0.43563(15) 0.80297(12) 0.0259(5) Uani 1 1 d . . .
H25 H 0.7852 0.4446 0.8420 0.031 Uiso 1 1 calc R . .
C26 C 0.7371(2) 0.47988(15) 0.73558(12) 0.0243(4) Uani 1 1 d . . .
C27 C 0.66037(19) 0.46563(14) 0.67794(11) 0.0209(4) Uani 1 1 d . . .
H27 H 0.6660 0.4965 0.6320 0.025 Uiso 1 1 calc R . .
C28 C 0.6331(2) 0.33156(16) 0.88482(12) 0.0287(5) Uani 1 1 d . . .
C29 C 0.8263(2) 0.54546(19) 0.72386(14) 0.0342(5) Uani 1 1 d . . .
C30 C -0.10961(17) 0.18211(14) 0.18698(11) 0.0173(4) Uani 1 1 d . . .
C31 C -0.15070(18) 0.15907(14) 0.11828(11) 0.0198(4) Uani 1 1 d . . .
H31 H -0.1901 0.1067 0.1139 0.024 Uiso 1 1 calc R . .
C32 C -0.13444(19) 0.21224(15) 0.05603(11) 0.0228(4) Uani 1 1 d . . .
H32 H -0.1623 0.1959 0.0094 0.027 Uiso 1 1 calc R . .
C33 C -0.0780(2) 0.28863(15) 0.06198(12) 0.0248(4) Uani 1 1 d . . .
H33 H -0.0672 0.3248 0.0194 0.030 Uiso 1 1 calc R . .
C34 C -0.03698(19) 0.31276(15) 0.13002(12) 0.0242(4) Uani 1 1 d . . .
H34 H 0.0014 0.3656 0.1341 0.029 Uiso 1 1 calc R . .
C35 C -0.05220(19) 0.25961(14) 0.19206(12) 0.0214(4) Uani 1 1 d . . .
H35 H -0.0234 0.2760 0.2385 0.026 Uiso 1 1 calc R . .
C36 C -0.22569(17) 0.03455(14) 0.24967(10) 0.0167(4) Uani 1 1 d . . .
C37 C -0.34035(18) 0.06474(15) 0.21524(11) 0.0209(4) Uani 1 1 d . . .
H37 H -0.3659 0.1283 0.2035 0.025 Uiso 1 1 calc R . .
C38 C -0.41657(19) 0.00188(16) 0.19835(12) 0.0259(5) Uani 1 1 d . . .
H38 H -0.4937 0.0225 0.1744 0.031 Uiso 1 1 calc R . .
C39 C -0.3805(2) -0.09092(16) 0.21630(12) 0.0257(5) Uani 1 1 d . . .
H39 H -0.4324 -0.1338 0.2038 0.031 Uiso 1 1 calc R . .
C40 C -0.26894(19) -0.12138(14) 0.25248(11) 0.0211(4) Uani 1 1 d . . .
H40 H -0.2453 -0.1847 0.2658 0.025 Uiso 1 1 calc R . .
C41 C -0.19220(18) -0.05860(14) 0.26912(10) 0.0174(4) Uani 1 1 d . . .
H41 H -0.1160 -0.0793 0.2940 0.021 Uiso 1 1 calc R . .
C42 C -0.20983(19) 0.19688(14) 0.33230(11) 0.0197(4) Uani 1 1 d . . .
H42A H -0.1721 0.2533 0.3343 0.024 Uiso 1 1 calc R . .
H42B H -0.2958 0.2145 0.3137 0.024 Uiso 1 1 calc R . .
C43 C -0.21132(18) 0.15375(14) 0.40859(11) 0.0204(4) Uani 1 1 d . . .
H43A H -0.2664 0.1070 0.4086 0.025 Uiso 1 1 calc R . .
H43B H -0.2454 0.2020 0.4442 0.025 Uiso 1 1 calc R . .
C44 C -0.00282(18) 0.18977(14) 0.48538(11) 0.0185(4) Uani 1 1 d . . .
C45 C -0.01219(19) 0.18996(15) 0.56169(11) 0.0216(4) Uani 1 1 d . . .
H45 H -0.0475 0.1432 0.5862 0.026 Uiso 1 1 calc R . .
C46 C 0.02914(19) 0.25729(15) 0.60276(11) 0.0222(4) Uani 1 1 d . . .
H46 H 0.0211 0.2571 0.6549 0.027 Uiso 1 1 calc R . .
C47 C 0.08276(19) 0.32542(14) 0.56692(11) 0.0198(4) Uani 1 1 d . . .
C48 C 0.0908(2) 0.32587(14) 0.48990(11) 0.0217(4) Uani 1 1 d . . .
H48 H 0.1255 0.3728 0.4652 0.026 Uiso 1 1 calc R . .
C49 C 0.04871(19) 0.25864(14) 0.44943(11) 0.0209(4) Uani 1 1 d . . .
H49 H 0.0549 0.2594 0.3972 0.025 Uiso 1 1 calc R . .
C50 C 0.14949(19) 0.39972(14) 0.67816(11) 0.0206(4) Uani 1 1 d . . .
C51 C 0.24670(18) 0.49275(14) 0.76635(11) 0.0194(4) Uani 1 1 d . . .
C52 C 0.21072(19) 0.45324(14) 0.83123(11) 0.0207(4) Uani 1 1 d . . .
H52 H 0.1569 0.4091 0.8296 0.025 Uiso 1 1 calc R . .
C53 C 0.2540(2) 0.47872(14) 0.89865(11) 0.0215(4) Uani 1 1 d . . .
C54 C 0.33303(19) 0.54230(14) 0.90295(12) 0.0228(4) Uani 1 1 d . . .
H54 H 0.3618 0.5591 0.9492 0.027 Uiso 1 1 calc R . .
C55 C 0.36912(18) 0.58085(14) 0.83779(12) 0.0211(4) Uani 1 1 d . . .
C56 C 0.32667(18) 0.55737(14) 0.77023(11) 0.0199(4) Uani 1 1 d . . .
H56 H 0.3517 0.5851 0.7264 0.024 Uiso 1 1 calc R . .
C57 C 0.2133(2) 0.43426(16) 0.96712(12) 0.0303(5) Uani 1 1 d . . .
C58 C 0.45779(19) 0.64759(15) 0.84209(13) 0.0249(4) Uani 1 1 d . . .
B1 B 0.6917(2) 0.41193(17) 0.46945(13) 0.0235(5) Uani 1 1 d . . .
F1 F 0.73504(17) 0.32997(14) 0.92693(9) 0.0571(5) Uani 1 1 d . . .
F2 F 0.6221(2) 0.24483(12) 0.87952(8) 0.0658(6) Uani 1 1 d . . .
F3 F 0.54271(17) 0.37589(13) 0.92542(9) 0.0615(5) Uani 1 1 d . . .
F4 F 0.91796(17) 0.53333(15) 0.77373(10) 0.0630(5) Uani 1 1 d . . .
F5 F 0.88573(16) 0.53367(13) 0.65957(9) 0.0526(4) Uani 1 1 d . . .
F6 F 0.77186(18) 0.63207(13) 0.72617(15) 0.0810(7) Uani 1 1 d . . .
F7 F 0.27567(18) 0.34911(11) 0.97798(10) 0.0549(5) Uani 1 1 d . . .
F8 F 0.09378(15) 0.42427(13) 0.96404(8) 0.0522(4) Uani 1 1 d . . .
F9 F 0.2243(2) 0.48172(13) 1.02731(8) 0.0620(6) Uani 1 1 d . . .
F10 F 0.47739(15) 0.68680(12) 0.77707(9) 0.0473(4) Uani 1 1 d . . .
F11 F 0.56934(12) 0.60733(10) 0.86675(9) 0.0404(4) Uani 1 1 d . . .
F12 F 0.41917(13) 0.71687(10) 0.88802(9) 0.0415(4) Uani 1 1 d . . .
F13 F 0.75998(15) 0.38760(9) 0.40574(7) 0.0388(4) Uani 1 1 d . . .
F14 F 0.71868(12) 0.34492(9) 0.52299(7) 0.0281(3) Uani 1 1 d . . .
F15 F 0.56450(13) 0.42358(10) 0.45183(9) 0.0412(4) Uani 1 1 d . . .
F16 F 0.71648(13) 0.49699(9) 0.49256(7) 0.0324(3) Uani 1 1 d . . .
N1 N 0.43561(16) 0.30087(12) 0.53977(9) 0.0214(4) Uani 1 1 d . . .
H1 H 0.4432 0.3475 0.5102 0.026 Uiso 1 1 calc R . .
N2 N 0.50121(16) 0.39253(12) 0.62676(9) 0.0189(3) Uani 1 1 d . . .
H2A H 0.4765 0.4394 0.5966 0.023 Uiso 1 1 calc R . .
N3 N 0.13302(17) 0.39389(12) 0.60362(9) 0.0223(4) Uani 1 1 d . . .
H3A H 0.1563 0.4375 0.5759 0.027 Uiso 1 1 calc R . .
N4 N 0.20677(17) 0.47261(12) 0.69634(9) 0.0226(4) Uani 1 1 d . . .
H4A H 0.2196 0.5104 0.6602 0.027 Uiso 1 1 calc R . .
O1 O 0.46079(15) 0.24989(10) 0.65938(8) 0.0266(3) Uani 1 1 d . . .
O2 O 0.11858(16) 0.34644(11) 0.72357(8) 0.0291(4) Uani 1 1 d . . .
P1 P 0.15637(4) -0.02156(3) 0.23322(3) 0.01506(10) Uani 1 1 d . . .
P2 P -0.11885(4) 0.11266(3) 0.27013(3) 0.01507(10) Uani 1 1 d . . .
S1 S 0.23832(4) -0.00584(3) 0.39606(3) 0.01764(10) Uani 1 1 d . . .
S2 S -0.05470(4) 0.09878(3) 0.43766(3) 0.01729(10) Uani 1 1 d . . .
Rh1 Rh 0.056891(13) 0.052584(10) 0.329509(8) 0.01413(5) Uani 1 1 d . . .

loop_
_atom_site_aniso_label
_atom_site_aniso_U_11
_atom_site_aniso_U_22
_atom_site_aniso_U_33
_atom_site_aniso_U_23
_atom_site_aniso_U_13
_atom_site_aniso_U_12
C1 0.0134(9) 0.0219(10) 0.0205(10) 0.0019(8) -0.0036(7) -0.0049(7)
C2 0.0173(9) 0.0272(11) 0.0223(10) -0.0001(8) -0.0018(8) -0.0057(8)
C3 0.0171(10) 0.0475(15) 0.0235(11) 0.0069(10) 0.0002(8) -0.0057(9)
C4 0.0217(11) 0.0412(15) 0.0389(14) 0.0179(11) -0.0011(9) -0.0086(10)
C5 0.0256(11) 0.0223(12) 0.0514(15) 0.0078(10) -0.0012(10) -0.0080(9)
C6 0.0206(10) 0.0205(11) 0.0310(12) -0.0002(8) -0.0032(8) -0.0041(8)
C7 0.0142(9) 0.0197(10) 0.0170(9) -0.0063(7) 0.0028(7) -0.0040(7)
C8 0.0190(9) 0.0210(10) 0.0215(10) -0.0038(8) 0.0002(8) -0.0046(8)
C9 0.0217(10) 0.0368(13) 0.0213(11) -0.0080(9) -0.0023(8) -0.0071(9)
C10 0.0233(10) 0.0356(13) 0.0270(11) -0.0156(9) 0.0043(9) -0.0149(9)
C11 0.0281(11) 0.0242(11) 0.0292(12) -0.0100(9) 0.0100(9) -0.0135(9)
C12 0.0227(10) 0.0223(11) 0.0201(10) -0.0039(8) 0.0040(8) -0.0080(8)
C13 0.0195(9) 0.0171(10) 0.0218(10) -0.0020(7) -0.0029(8) 0.0000(7)
C14 0.0164(9) 0.0236(11) 0.0236(11) -0.0024(8) -0.0038(8) 0.0006(8)
C15 0.0183(9) 0.0186(10) 0.0213(10) 0.0000(7) -0.0055(7) -0.0064(7)
C16 0.0232(10) 0.0209(11) 0.0190(10) 0.0038(8) -0.0039(8) -0.0093(8)
C17 0.0238(10) 0.0235(11) 0.0166(10) 0.0024(8) -0.0046(8) -0.0081(8)
C18 0.0193(9) 0.0210(11) 0.0196(10) 0.0008(8) -0.0046(7) -0.0072(8)
C19 0.0277(11) 0.0265(11) 0.0176(10) 0.0042(8) -0.0021(8) -0.0129(9)
C20 0.0267(10) 0.0271(11) 0.0153(10) 0.0003(8) -0.0031(8) -0.0109(9)
C21 0.0187(9) 0.0175(10) 0.0190(10) 0.0004(7) -0.0036(7) -0.0038(7)
C22 0.0202(9) 0.0163(10) 0.0173(9) -0.0027(7) -0.0020(7) -0.0011(7)
C23 0.0270(10) 0.0165(10) 0.0173(10) -0.0012(7) -0.0011(8) -0.0011(8)
C24 0.0317(11) 0.0168(10) 0.0173(10) -0.0033(7) -0.0029(8) 0.0044(8)
C25 0.0285(11) 0.0251(12) 0.0225(11) -0.0082(8) -0.0078(8) 0.0008(9)
C26 0.0243(10) 0.0247(11) 0.0242(11) -0.0076(8) -0.0012(8) -0.0044(8)
C27 0.0252(10) 0.0199(10) 0.0181(10) -0.0019(8) -0.0012(8) -0.0054(8)
C28 0.0432(13) 0.0213(11) 0.0184(10) -0.0030(8) -0.0055(9) 0.0036(9)
C29 0.0324(12) 0.0405(15) 0.0339(13) -0.0096(10) -0.0037(10) -0.0168(11)
C30 0.0158(9) 0.0168(10) 0.0186(10) 0.0007(7) -0.0016(7) -0.0009(7)
C31 0.0192(9) 0.0186(10) 0.0213(10) 0.0010(8) -0.0024(8) -0.0028(8)
C32 0.0248(10) 0.0243(11) 0.0186(10) 0.0006(8) -0.0021(8) -0.0025(8)
C33 0.0244(10) 0.0249(11) 0.0239(11) 0.0057(8) 0.0025(8) -0.0019(8)
C34 0.0233(10) 0.0189(11) 0.0312(12) 0.0028(8) -0.0008(8) -0.0059(8)
C35 0.0212(10) 0.0201(11) 0.0232(10) -0.0015(8) -0.0044(8) -0.0041(8)
C36 0.0155(9) 0.0181(10) 0.0165(9) -0.0015(7) -0.0006(7) -0.0033(7)
C37 0.0178(9) 0.0215(11) 0.0227(10) 0.0026(8) -0.0013(8) -0.0020(8)
C38 0.0169(10) 0.0339(13) 0.0279(11) 0.0035(9) -0.0042(8) -0.0075(9)
C39 0.0219(10) 0.0288(12) 0.0296(12) -0.0015(9) 0.0012(8) -0.0138(9)
C40 0.0223(10) 0.0184(10) 0.0232(10) -0.0004(8) 0.0049(8) -0.0057(8)
C41 0.0166(9) 0.0202(10) 0.0150(9) -0.0009(7) 0.0007(7) -0.0024(7)
C42 0.0212(10) 0.0152(10) 0.0214(10) -0.0024(7) -0.0017(8) 0.0008(7)
C43 0.0193(9) 0.0195(10) 0.0221(10) -0.0035(8) 0.0009(8) -0.0022(8)
C44 0.0232(10) 0.0169(10) 0.0157(9) -0.0034(7) -0.0017(7) -0.0037(8)
C45 0.0255(10) 0.0220(11) 0.0190(10) -0.0010(8) 0.0021(8) -0.0090(8)
C46 0.0265(10) 0.0271(11) 0.0148(9) -0.0030(8) 0.0026(8) -0.0099(9)
C47 0.0224(10) 0.0197(10) 0.0181(10) -0.0047(7) -0.0007(8) -0.0055(8)
C48 0.0280(11) 0.0202(11) 0.0181(10) 0.0002(8) 0.0020(8) -0.0072(8)
C49 0.0268(10) 0.0233(11) 0.0134(9) 0.0003(7) -0.0013(8) -0.0063(8)
C50 0.0242(10) 0.0200(10) 0.0184(10) -0.0037(8) 0.0009(8) -0.0061(8)
C51 0.0195(9) 0.0177(10) 0.0212(10) -0.0038(7) -0.0004(8) -0.0036(7)
C52 0.0241(10) 0.0179(10) 0.0212(10) -0.0022(8) -0.0016(8) -0.0065(8)
C53 0.0281(11) 0.0162(10) 0.0202(10) -0.0021(7) -0.0025(8) -0.0032(8)
C54 0.0256(10) 0.0185(11) 0.0242(11) -0.0037(8) -0.0076(8) -0.0031(8)
C55 0.0173(9) 0.0158(10) 0.0296(11) -0.0029(8) -0.0030(8) -0.0013(7)
C56 0.0200(10) 0.0165(10) 0.0234(10) -0.0013(8) 0.0006(8) -0.0036(8)
C57 0.0472(14) 0.0260(12) 0.0208(11) -0.0014(9) -0.0052(10) -0.0147(10)
C58 0.0216(10) 0.0198(11) 0.0337(12) -0.0035(9) -0.0064(9) -0.0039(8)
B1 0.0296(12) 0.0180(12) 0.0232(12) 0.0000(9) 0.0047(9) -0.0051(9)
F1 0.0617(11) 0.0737(13) 0.0365(9) 0.0196(8) -0.0224(8) -0.0144(9)
F2 0.1475(19) 0.0329(9) 0.0247(8) 0.0024(6) -0.0020(10) -0.0374(11)
F3 0.0647(11) 0.0669(12) 0.0378(9) 0.0184(8) 0.0226(8) 0.0276(9)
F4 0.0542(11) 0.0933(15) 0.0525(11) -0.0031(10) -0.0186(8) -0.0428(10)
F5 0.0514(10) 0.0734(13) 0.0427(9) -0.0078(8) 0.0050(8) -0.0369(9)
F6 0.0499(11) 0.0302(10) 0.167(2) -0.0175(12) 0.0207(13) -0.0183(8)
F7 0.0747(12) 0.0339(9) 0.0536(10) 0.0202(7) 0.0054(9) -0.0046(8)
F8 0.0480(9) 0.0835(13) 0.0307(8) 0.0096(8) 0.0064(7) -0.0277(9)
F9 0.1249(17) 0.0566(11) 0.0188(7) -0.0056(7) -0.0010(9) -0.0550(11)
F10 0.0580(10) 0.0520(10) 0.0428(9) 0.0093(7) -0.0112(7) -0.0401(8)
F11 0.0203(6) 0.0257(8) 0.0752(11) -0.0044(7) -0.0139(7) -0.0030(5)
F12 0.0318(7) 0.0267(8) 0.0687(11) -0.0229(7) 0.0070(7) -0.0108(6)
F13 0.0666(10) 0.0224(7) 0.0265(7) -0.0025(5) 0.0183(7) -0.0056(7)
F14 0.0359(7) 0.0234(7) 0.0232(6) 0.0049(5) 0.0013(5) -0.0011(5)
F15 0.0340(8) 0.0359(8) 0.0559(10) 0.0239(7) -0.0108(7) -0.0144(6)
F16 0.0454(8) 0.0228(7) 0.0317(7) -0.0058(5) 0.0065(6) -0.0127(6)
N1 0.0288(9) 0.0213(9) 0.0170(8) 0.0042(7) -0.0046(7) -0.0128(7)
N2 0.0257(9) 0.0153(8) 0.0166(8) 0.0025(6) -0.0054(7) -0.0059(7)
N3 0.0321(10) 0.0219(9) 0.0162(8) -0.0017(7) 0.0022(7) -0.0137(7)
N4 0.0313(10) 0.0226(9) 0.0170(8) -0.0019(7) -0.0002(7) -0.0132(7)
O1 0.0406(9) 0.0214(8) 0.0203(8) 0.0048(6) -0.0097(6) -0.0128(7)
O2 0.0489(10) 0.0256(9) 0.0178(7) -0.0010(6) -0.0022(7) -0.0202(7)
P1 0.0148(2) 0.0150(2) 0.0156(2) -0.00220(18) -0.00180(18) -0.00298(18)
P2 0.0164(2) 0.0137(2) 0.0151(2) -0.00131(18) -0.00211(18) -0.00215(18)
S1 0.0179(2) 0.0178(2) 0.0179(2) -0.00044(18) -0.00465(18) -0.00494(18)
S2 0.0213(2) 0.0159(2) 0.0149(2) -0.00216(17) -0.00157(18) -0.00354(18)
Rh1 0.01554(8) 0.01344(8) 0.01367(8) -0.00187(5) -0.00290(5) -0.00300(5)

loop_
_atom_type_symbol
_atom_type_description
_atom_type_scat_dispersion_real
_atom_type_scat_dispersion_imag
_atom_type_scat_source
C C 0.0033 0.0016 'International Tables Vol C Tables 4.2.6.8 and 6.1.1.4'
H H 0.0000 0.0000 'International Tables Vol C Tables 4.2.6.8 and 6.1.1.4'
B B 0.0013 0.0007 'International Tables Vol C Tables 4.2.6.8 and 6.1.1.4'
F F 0.0171 0.0103 'International Tables Vol C Tables 4.2.6.8 and 6.1.1.4'
N N 0.0061 0.0033 'International Tables Vol C Tables 4.2.6.8 and 6.1.1.4'
O O 0.0106 0.0060 'International Tables Vol C Tables 4.2.6.8 and 6.1.1.4'
P P 0.1023 0.0942 'International Tables Vol C Tables 4.2.6.8 and 6.1.1.4'
S S 0.1246 0.1234 'International Tables Vol C Tables 4.2.6.8 and 6.1.1.4'
Rh Rh -1.1178 0.9187 'International Tables Vol C Tables 4.2.6.8 and 6.1.1.4'

loop_
_geom_angle_atom_site_label_1
_geom_angle_atom_site_label_2
_geom_angle_atom_site_label_3
_geom_angle
_geom_angle_site_symmetry_1
_geom_angle_site_symmetry_3
_geom_angle_publ_flag
C6 C1 C2 119.26(19) . . ?
C6 C1 P1 119.42(16) . . ?
C2 C1 P1 121.30(16) . . ?
C3 C2 C1 120.0(2) . . ?
C3 C2 H2 120.0 . . ?
C1 C2 H2 120.0 . . ?
C4 C3 C2 120.0(2) . . ?
C4 C3 H3 120.0 . . ?
C2 C3 H3 120.0 . . ?
C5 C4 C3 120.5(2) . . ?
C5 C4 H4 119.7 . . ?
C3 C4 H4 119.7 . . ?
C4 C5 C6 120.1(2) . . ?
C4 C5 H5 119.9 . . ?
C6 C5 H5 119.9 . . ?
C5 C6 C1 120.1(2) . . ?
C5 C6 H6 120.0 . . ?
C1 C6 H6 120.0 . . ?
C12 C7 C8 118.73(18) . . ?
C12 C7 P1 122.06(15) . . ?
C8 C7 P1 118.94(15) . . ?
C9 C8 C7 120.7(2) . . ?
C9 C8 H8 119.6 . . ?
C7 C8 H8 119.6 . . ?
C8 C9 C10 120.0(2) . . ?
C8 C9 H9 120.0 . . ?
C10 C9 H9 120.0 . . ?
C11 C10 C9 119.87(19) . . ?
C11 C10 H10 120.1 . . ?
C9 C10 H10 120.1 . . ?
C10 C11 C12 120.4(2) . . ?
C10 C11 H11 119.8 . . ?
C12 C11 H11 119.8 . . ?
C7 C12 C11 120.2(2) . . ?
C7 C12 H12 119.9 . . ?
C11 C12 H12 119.9 . . ?
C14 C13 P1 108.40(14) . . ?
C14 C13 H13A 110.0 . . ?
P1 C13 H13A 110.0 . . ?
C14 C13 H13B 110.0 . . ?
P1 C13 H13B 110.0 . . ?
H13A C13 H13B 108.4 . . ?
C13 C14 S1 106.98(14) . . ?
C13 C14 H14A 110.3 . . ?
S1 C14 H14A 110.3 . . ?
C13 C14 H14B 110.3 . . ?
S1 C14 H14B 110.3 . . ?
H14A C14 H14B 108.6 . . ?
C16 C15 C20 119.42(18) . . ?
C16 C15 S1 117.17(15) . . ?
C20 C15 S1 123.34(16) . . ?
C15 C16 C17 121.22(19) . . ?
C15 C16 H16 119.4 . . ?
C17 C16 H16 119.4 . . ?
C16 C17 C18 119.49(19) . . ?
C16 C17 H17 120.3 . . ?
C18 C17 H17 120.3 . . ?
C17 C18 C19 119.42(19) . . ?
C17 C18 N1 123.31(18) . . ?
C19 C18 N1 117.21(18) . . ?
C20 C19 C18 120.62(19) . . ?
C20 C19 H19 119.7 . . ?
C18 C19 H19 119.7 . . ?
C19 C20 C15 119.81(19) . . ?
C19 C20 H20 120.1 . . ?
C15 C20 H20 120.1 . . ?
O1 C21 N1 124.47(19) . . ?
O1 C21 N2 123.04(18) . . ?
N1 C21 N2 112.50(17) . . ?
C27 C22 C23 119.29(18) . . ?
C27 C22 N2 118.08(17) . . ?
C23 C22 N2 122.64(18) . . ?
C24 C23 C22 119.0(2) . . ?
C24 C23 H23 120.5 . . ?
C22 C23 H23 120.5 . . ?
C25 C24 C23 122.1(2) . . ?
C25 C24 C28 119.73(19) . . ?
C23 C24 C28 118.2(2) . . ?
C24 C25 C26 118.25(19) . . ?
C24 C25 H25 120.9 . . ?
C26 C25 H25 120.9 . . ?
C25 C26 C27 121.1(2) . . ?
C25 C26 C29 120.3(2) . . ?
C27 C26 C29 118.6(2) . . ?
C26 C27 C22 120.23(19) . . ?
C26 C27 H27 119.9 . . ?
C22 C27 H27 119.9 . . ?
F2 C28 F3 110.2(2) . . ?
F2 C28 F1 104.5(2) . . ?
F3 C28 F1 103.50(19) . . ?
F2 C28 C24 113.48(18) . . ?
F3 C28 C24 112.71(18) . . ?
F1 C28 C24 111.7(2) . . ?
F6 C29 F5 107.1(2) . . ?
F6 C29 F4 107.5(2) . . ?
F5 C29 F4 103.8(2) . . ?
F6 C29 C26 112.6(2) . . ?
F5 C29 C26 112.74(19) . . ?
F4 C29 C26 112.5(2) . . ?
C31 C30 C35 118.70(18) . . ?
C31 C30 P2 123.32(15) . . ?
C35 C30 P2 117.88(15) . . ?
C32 C31 C30 120.46(19) . . ?
C32 C31 H31 119.8 . . ?
C30 C31 H31 119.8 . . ?
C33 C32 C31 120.1(2) . . ?
C33 C32 H32 119.9 . . ?
C31 C32 H32 119.9 . . ?
C32 C33 C34 120.1(2) . . ?
C32 C33 H33 119.9 . . ?
C34 C33 H33 119.9 . . ?
C35 C34 C33 119.9(2) . . ?
C35 C34 H34 120.1 . . ?
C33 C34 H34 120.1 . . ?
C34 C35 C30 120.65(19) . . ?
C34 C35 H35 119.7 . . ?
C30 C35 H35 119.7 . . ?
C41 C36 C37 118.97(18) . . ?
C41 C36 P2 118.73(14) . . ?
C37 C36 P2 122.30(15) . . ?
C38 C37 C36 120.11(19) . . ?
C38 C37 H37 119.9 . . ?
C36 C37 H37 119.9 . . ?
C37 C38 C39 120.22(19) . . ?
C37 C38 H38 119.9 . . ?
C39 C38 H38 119.9 . . ?
C38 C39 C40 120.29(19) . . ?
C38 C39 H39 119.9 . . ?
C40 C39 H39 119.9 . . ?
C39 C40 C41 119.55(19) . . ?
C39 C40 H40 120.2 . . ?
C41 C40 H40 120.2 . . ?
C40 C41 C36 120.80(18) . . ?
C40 C41 H41 119.6 . . ?
C36 C41 H41 119.6 . . ?
C43 C42 P2 108.94(14) . . ?
C43 C42 H42A 109.9 . . ?
P2 C42 H42A 109.9 . . ?
C43 C42 H42B 109.9 . . ?
P2 C42 H42B 109.9 . . ?
H42A C42 H42B 108.3 . . ?
C42 C43 S2 111.47(14) . . ?
C42 C43 H43A 109.3 . . ?
S2 C43 H43A 109.3 . . ?
C42 C43 H43B 109.3 . . ?
S2 C43 H43B 109.3 . . ?
H43A C43 H43B 108.0 . . ?
C45 C44 C49 119.41(18) . . ?
C45 C44 S2 117.81(15) . . ?
C49 C44 S2 122.77(15) . . ?
C46 C45 C44 121.11(19) . . ?
C46 C45 H45 119.4 . . ?
C44 C45 H45 119.4 . . ?
C45 C46 C47 119.55(19) . . ?
C45 C46 H46 120.2 . . ?
C47 C46 H46 120.2 . . ?
C46 C47 C48 119.30(18) . . ?
C46 C47 N3 123.97(18) . . ?
C48 C47 N3 116.71(18) . . ?
C49 C48 C47 120.66(19) . . ?
C49 C48 H48 119.7 . . ?
C47 C48 H48 119.7 . . ?
C48 C49 C44 119.94(18) . . ?
C48 C49 H49 120.0 . . ?
C44 C49 H49 120.0 . . ?
O2 C50 N3 124.33(19) . . ?
O2 C50 N4 123.22(19) . . ?
N3 C50 N4 112.44(17) . . ?
C52 C51 N4 123.80(18) . . ?
C52 C51 C56 119.03(18) . . ?
N4 C51 C56 117.16(18) . . ?
C51 C52 C53 119.65(19) . . ?
C51 C52 H52 120.2 . . ?
C53 C52 H52 120.2 . . ?
C54 C53 C52 121.68(19) . . ?
C54 C53 C57 120.42(19) . . ?
C52 C53 C57 117.90(19) . . ?
C53 C54 C55 118.20(19) . . ?
C53 C54 H54 120.9 . . ?
C55 C54 H54 120.9 . . ?
C56 C55 C54 121.27(19) . . ?
C56 C55 C58 120.38(19) . . ?
C54 C55 C58 118.34(19) . . ?
C55 C56 C51 120.16(19) . . ?
C55 C56 H56 119.9 . . ?
C51 C56 H56 119.9 . . ?
F9 C57 F7 107.7(2) . . ?
F9 C57 F8 106.2(2) . . ?
F7 C57 F8 104.61(19) . . ?
F9 C57 C53 113.19(19) . . ?
F7 C57 C53 112.4(2) . . ?
F8 C57 C53 112.18(18) . . ?
F12 C58 F11 105.62(17) . . ?
F12 C58 F10 106.18(19) . . ?
F11 C58 F10 106.26(18) . . ?
F12 C58 C55 112.76(18) . . ?
F11 C58 C55 112.12(18) . . ?
F10 C58 C55 113.31(18) . . ?
F14 B1 F13 111.07(19) . . ?
F14 B1 F16 111.93(19) . . ?
F13 B1 F16 108.27(18) . . ?
F14 B1 F15 109.40(18) . . ?
F13 B1 F15 108.26(19) . . ?
F16 B1 F15 107.79(19) . . ?
C21 N1 C18 126.28(17) . . ?
C21 N1 H1 116.9 . . ?
C18 N1 H1 116.9 . . ?
C21 N2 C22 123.22(16) . . ?
C21 N2 H2A 118.4 . . ?
C22 N2 H2A 118.4 . . ?
C50 N3 C47 126.69(18) . . ?
C50 N3 H3A 116.7 . . ?
C47 N3 H3A 116.7 . . ?
C50 N4 C51 126.71(17) . . ?
C50 N4 H4A 116.6 . . ?
C51 N4 H4A 116.6 . . ?
C7 P1 C1 102.60(9) . . ?
C7 P1 C13 104.56(9) . . ?
C1 P1 C13 102.15(9) . . ?
C7 P1 Rh1 119.59(6) . . ?
C1 P1 Rh1 119.23(7) . . ?
C13 P1 Rh1 106.55(7) . . ?
C36 P2 C30 106.30(9) . . ?
C36 P2 C42 103.19(9) . . ?
C30 P2 C42 101.95(9) . . ?
C36 P2 Rh1 117.11(7) . . ?
C30 P2 Rh1 119.07(6) . . ?
C42 P2 Rh1 107.00(7) . . ?
C15 S1 C14 102.70(10) . . ?
C15 S1 Rh1 111.95(7) . . ?
C14 S1 Rh1 105.76(7) . . ?
C44 S2 C43 101.94(9) . . ?
C44 S2 Rh1 114.68(7) . . ?
C43 S2 Rh1 106.54(7) . . ?
P2 Rh1 P1 97.16(2) . . ?
P2 Rh1 S2 85.50(2) . . ?
P1 Rh1 S2 167.809(19) . . ?
P2 Rh1 S1 177.449(18) . . ?
P1 Rh1 S1 85.309(19) . . ?
S2 Rh1 S1 92.209(19) . . ?

loop_
_geom_bond_atom_site_label_1
_geom_bond_atom_site_label_2
_geom_bond_distance
_geom_bond_site_symmetry_2
_geom_bond_publ_flag
C1 C6 1.395(3) . ?
C1 C2 1.400(3) . ?
C1 P1 1.829(2) . ?
C2 C3 1.395(3) . ?
C2 H2 0.9500 . ?
C3 C4 1.382(4) . ?
C3 H3 0.9500 . ?
C4 C5 1.380(4) . ?
C4 H4 0.9500 . ?
C5 C6 1.395(3) . ?
C5 H5 0.9500 . ?
C6 H6 0.9500 . ?
C7 C12 1.394(3) . ?
C7 C8 1.399(3) . ?
C7 P1 1.8195(19) . ?
C8 C9 1.387(3) . ?
C8 H8 0.9500 . ?
C9 C10 1.387(3) . ?
C9 H9 0.9500 . ?
C10 C11 1.382(3) . ?
C10 H10 0.9500 . ?
C11 C12 1.395(3) . ?
C11 H11 0.9500 . ?
C12 H12 0.9500 . ?
C13 C14 1.520(3) . ?
C13 P1 1.847(2) . ?
C13 H13A 0.9900 . ?
C13 H13B 0.9900 . ?
C14 S1 1.828(2) . ?
C14 H14A 0.9900 . ?
C14 H14B 0.9900 . ?
C15 C16 1.385(3) . ?
C15 C20 1.395(3) . ?
C15 S1 1.783(2) . ?
C16 C17 1.386(3) . ?
C16 H16 0.9500 . ?
C17 C18 1.392(3) . ?
C17 H17 0.9500 . ?
C18 C19 1.401(3) . ?
C18 N1 1.404(3) . ?
C19 C20 1.383(3) . ?
C19 H19 0.9500 . ?
C20 H20 0.9500 . ?
C21 O1 1.217(2) . ?
C21 N1 1.369(3) . ?
C21 N2 1.385(3) . ?
C22 C27 1.396(3) . ?
C22 C23 1.396(3) . ?
C22 N2 1.401(2) . ?
C23 C24 1.393(3) . ?
C23 H23 0.9500 . ?
C24 C25 1.382(3) . ?
C24 C28 1.495(3) . ?
C25 C26 1.383(3) . ?
C25 H25 0.9500 . ?
C26 C27 1.386(3) . ?
C26 C29 1.500(3) . ?
C27 H27 0.9500 . ?
C28 F2 1.307(3) . ?
C28 F3 1.314(3) . ?
C28 F1 1.352(3) . ?
C29 F6 1.310(3) . ?
C29 F5 1.332(3) . ?
C29 F4 1.341(3) . ?
C30 C31 1.394(3) . ?
C30 C35 1.399(3) . ?
C30 P2 1.822(2) . ?
C31 C32 1.393(3) . ?
C31 H31 0.9500 . ?
C32 C33 1.380(3) . ?
C32 H32 0.9500 . ?
C33 C34 1.388(3) . ?
C33 H33 0.9500 . ?
C34 C35 1.387(3) . ?
C34 H34 0.9500 . ?
C35 H35 0.9500 . ?
C36 C41 1.396(3) . ?
C36 C37 1.402(3) . ?
C36 P2 1.820(2) . ?
C37 C38 1.388(3) . ?
C37 H37 0.9500 . ?
C38 C39 1.388(3) . ?
C38 H38 0.9500 . ?
C39 C40 1.389(3) . ?
C39 H39 0.9500 . ?
C40 C41 1.390(3) . ?
C40 H40 0.9500 . ?
C41 H41 0.9500 . ?
C42 C43 1.516(3) . ?
C42 P2 1.843(2) . ?
C42 H42A 0.9900 . ?
C42 H42B 0.9900 . ?
C43 S2 1.838(2) . ?
C43 H43A 0.9900 . ?
C43 H43B 0.9900 . ?
C44 C45 1.388(3) . ?
C44 C49 1.395(3) . ?
C44 S2 1.781(2) . ?
C45 C46 1.387(3) . ?
C45 H45 0.9500 . ?
C46 C47 1.398(3) . ?
C46 H46 0.9500 . ?
C47 C48 1.400(3) . ?
C47 N3 1.407(3) . ?
C48 C49 1.384(3) . ?
C48 H48 0.9500 . ?
C49 H49 0.9500 . ?
C50 O2 1.216(2) . ?
C50 N3 1.372(3) . ?
C50 N4 1.378(3) . ?
C51 C52 1.391(3) . ?
C51 N4 1.399(3) . ?
C51 C56 1.403(3) . ?
C52 C53 1.394(3) . ?
C52 H52 0.9500 . ?
C53 C54 1.383(3) . ?
C53 C57 1.497(3) . ?
C54 C55 1.389(3) . ?
C54 H54 0.9500 . ?
C55 C56 1.383(3) . ?
C55 C58 1.499(3) . ?
C56 H56 0.9500 . ?
C57 F9 1.323(3) . ?
C57 F7 1.330(3) . ?
C57 F8 1.342(3) . ?
C58 F12 1.335(3) . ?
C58 F11 1.336(2) . ?
C58 F10 1.338(3) . ?
B1 F14 1.370(3) . ?
B1 F13 1.390(3) . ?
B1 F16 1.397(3) . ?
B1 F15 1.410(3) . ?
N1 H1 0.8800 . ?
N2 H2A 0.8800 . ?
N3 H3A 0.8800 . ?
N4 H4A 0.8800 . ?
P1 Rh1 2.2469(5) . ?
P2 Rh1 2.2439(5) . ?
S1 Rh1 2.3521(5) . ?
S2 Rh1 2.3511(5) . ?
